data_4034014
loop_
_publ_author_name
'Mamidala, Ramesh'
'Biswal, Priyabrata'
'Subramani, M. Siva'
'Samser, Shaikh'
'Venkatasubbaiah, Krishnan'

_publ_section_title
;
 Palladacycle-Phosphine Catalyzed Methylation of Amines and Ketones Using
 Methanol.
;
_journal_issue 16
_journal_name_full 'The Journal of organic chemistry'
_journal_page_first 10472
_journal_page_last 10480
_journal_paper_doi 10.1021/acs.joc.9b00983
_journal_volume 84
_journal_year 2019
_chemical_formula_moiety 'C50 H32 F12 N4 O4 Pd2, 2(C H2 Cl2), C H Cl2'
_chemical_formula_sum 'C53 H37 Cl6 F12 N4 O4 Pd2'
_chemical_formula_weight 1447.36
_space_group_crystal_system triclinic
_space_group_IT_number 2
_space_group_name_Hall '-P 1'
_space_group_name_H-M_alt 'P -1'
_atom_sites_solution_hydrogens geom
_atom_sites_solution_primary direct
_audit_creation_date 2017-03-03
_audit_creation_method
;
Olex2 1.2
(compiled 2016.02.19 svn.r3266 for OlexSys, GUI svn.r5155)
;
_cell_angle_alpha 114.873(2)
_cell_angle_beta 96.893(3)
_cell_angle_gamma 94.600(3)
_cell_formula_units_Z 2
_cell_length_a 12.6732(14)
_cell_length_b 15.4639(7)
_cell_length_c 16.0509(8)
_cell_measurement_reflns_used 9980
_cell_measurement_temperature 296(2)
_cell_measurement_theta_max 28.19
_cell_measurement_theta_min 2.65
_cell_volume 2803.2(4)
_computing_cell_refinement 'SAINT v7.68A (Bruker, 2009)'
_computing_data_reduction 'SAINT v7.68A (Bruker, 2009)'
_computing_molecular_graphics 'Olex2 (Dolomanov et al., 2009)'
_computing_publication_material 'Olex2 (Dolomanov et al., 2009)'
_computing_structure_refinement 'ShelXL (Sheldrick, 2015)'
_computing_structure_solution 'ShelXS (Sheldrick, 2008)'
_diffrn_ambient_temperature 296.15
_diffrn_measured_fraction_theta_full 0.997
_diffrn_measured_fraction_theta_max 0.979
_diffrn_measurement_device_type 'Bruker APEX-II CCD'
_diffrn_measurement_method '\f and \w scans'
_diffrn_radiation_monochromator graphite
_diffrn_radiation_type MoK\a
_diffrn_radiation_wavelength 0.71073
_diffrn_reflns_av_R_equivalents 0.0369
_diffrn_reflns_av_unetI/netI 0.0373
_diffrn_reflns_Laue_measured_fraction_full 0.997
_diffrn_reflns_Laue_measured_fraction_max 0.979
_diffrn_reflns_limit_h_max 16
_diffrn_reflns_limit_h_min -16
_diffrn_reflns_limit_k_max 20
_diffrn_reflns_limit_k_min -20
_diffrn_reflns_limit_l_max 19
_diffrn_reflns_limit_l_min -21
_diffrn_reflns_number 45908
_diffrn_reflns_point_group_measured_fraction_full 0.997
_diffrn_reflns_point_group_measured_fraction_max 0.979
_diffrn_reflns_theta_full 25.242
_diffrn_reflns_theta_max 28.385
_diffrn_reflns_theta_min 1.975
_diffrn_standards_number 0
_exptl_absorpt_coefficient_mu 1.016
_exptl_absorpt_correction_T_max 0.7457
_exptl_absorpt_correction_T_min 0.5155
_exptl_absorpt_correction_type multi-scan
_exptl_absorpt_process_details
;
SADABS-2008/1 (Bruker,2008) was used for absorption correction.
wR2(int) was 0.0969 before and 0.0484 after correction.
The Ratio of minimum to maximum transmission is 0.6913.
The \l/2 correction factor is 0.0015.
;
_exptl_crystal_colour yellow
_exptl_crystal_colour_primary yellow
_exptl_crystal_density_diffrn 1.715
_exptl_crystal_description block
_exptl_crystal_F_000 1434
_exptl_crystal_size_max 0.28
_exptl_crystal_size_mid 0.27
_exptl_crystal_size_min 0.25
_refine_diff_density_max 1.433
_refine_diff_density_min -1.727
_refine_diff_density_rms 0.107
_refine_ls_extinction_method none
_refine_ls_goodness_of_fit_ref 1.033
_refine_ls_hydrogen_treatment constr
_refine_ls_matrix_type full
_refine_ls_number_parameters 759
_refine_ls_number_reflns 13761
_refine_ls_number_restraints 0
_refine_ls_restrained_S_all 1.033
_refine_ls_R_factor_all 0.0530
_refine_ls_R_factor_gt 0.0416
_refine_ls_shift/su_max 0.002
_refine_ls_shift/su_mean 0.000
_refine_ls_structure_factor_coef Fsqd
_refine_ls_weighting_details 'w=1/[\s^2^(Fo^2^)+(0.0471P)^2^+6.9444P] where P=(Fo^2^+2Fc^2^)/3'
_refine_ls_weighting_scheme calc
_refine_ls_wR_factor_gt 0.1044
_refine_ls_wR_factor_ref 0.1124
_reflns_Friedel_coverage 0.000
_reflns_number_gt 11345
_reflns_number_total 13761
_reflns_threshold_expression 'I > 2\s(I)'
_cod_data_source_file jo9b00983_si_003.cif
_cod_data_source_block kv
_cod_database_code 4034014
_shelx_space_group_comment
;
The symmetry employed for this shelxl refinement is uniquely defined
by the following loop, which should always be used as a source of
symmetry information in preference to the above space-group names.
They are only intended as comments.
;
_olex2_refinement_description
;
1. Fixed Uiso
 At 1.2 times of:
  All C(H) groups, All C(H,H) groups
 At 1.5 times of:
  All C(H,H,H) groups
2. Others
 Fixed Sof: F11A(0.5) F10(0.5) F12(0.5) F10A(0.5) F11(0.5) F12A(0.5)
3.a Secondary CH2 refined with riding coordinates:
 C48(H48A,H48B), C47(H47A,H47B)
3.b Aromatic/amide H refined with riding coordinates:
 C25(H25), C28(H28), C13(H13), C37(H37), C14(H14), C17(H17), C40(H40),
 C35(H35), C19(H19), C2(H2), C31(H31), C44(H44), C36(H36), C21(H21), C11(H11),
 C7(H7), C15(H15), C5(H5), C32(H32), C42(H42), C6(H6), C12(H12), C8(H8),
 C38(H38), C29(H29), C30(H30), C49(H49)
3.c Idealised Me refined as rotating group:
 C109(H10A,H10B,H10C), C108(H10D,H10E,H10F)
;
_shelx_shelxl_version_number 2016/4
_olex2_submission_special_instructions 'No special instructions were received'

loop_
_space_group_symop_operation_xyz
'x, y, z'
'-x, -y, -z'

loop_
_atom_site_label
_atom_site_type_symbol
_atom_site_fract_x
_atom_site_fract_y
_atom_site_fract_z
_atom_site_U_iso_or_equiv
_atom_site_adp_type
_atom_site_occupancy
_atom_site_site_symmetry_order
_atom_site_calc_flag
_atom_site_refinement_flags_posn
_atom_site_refinement_flags_occupancy
Pd1 Pd 0.54047(2) 0.78480(2) 0.28192(2) 0.01747(6) Uani 1 1 d . .
Pd2 Pd 0.45980(2) 0.59024(2) 0.24278(2) 0.02092(7) Uani 1 1 d . .
Cl1 Cl 0.70706(11) 0.65783(7) 0.00511(7) 0.0503(3) Uani 1 1 d . .
O2 O 0.62600(18) 0.58448(16) 0.23141(15) 0.0246(5) Uani 1 1 d . .
F2 F 0.4676(3) 0.8580(2) 0.0005(3) 0.0773(10) Uani 1 1 d . .
Cl3 Cl 0.35033(8) 1.02075(7) 0.73416(7) 0.0380(2) Uani 1 1 d . .
F8 F 1.0195(2) 0.6122(3) 0.5147(3) 0.0888(12) Uani 1 1 d . .
O1 O 0.68080(18) 0.73453(16) 0.25000(15) 0.0239(5) Uani 1 1 d . .
O3 O 0.48073(19) 0.72487(16) 0.13569(15) 0.0251(5) Uani 1 1 d . .
F3 F 0.4417(3) 0.9931(2) 0.0967(2) 0.0671(9) Uani 1 1 d . .
F4 F 0.0217(3) 0.7006(3) -0.0685(3) 0.1012(15) Uani 1 1 d . .
C109 C 0.8037(3) 0.6233(3) 0.2143(3) 0.0346(8) Uani 1 1 d . .
H10A H 0.813391 0.565709 0.221412 0.052 Uiso 1 1 calc GR .
H10B H 0.857658 0.675116 0.257566 0.052 Uiso 1 1 calc GR .
H10C H 0.810088 0.612815 0.151834 0.052 Uiso 1 1 calc GR .
C27 C 0.5660(3) 0.6697(2) 0.6218(2) 0.0323(8) Uani 1 1 d . .
Cl4 Cl 0.19431(11) 0.84675(9) 0.64875(9) 0.0573(3) Uani 1 1 d . .
Cl2 Cl 0.77579(13) 0.86084(9) 0.05074(8) 0.0641(4) Uani 1 1 d . .
C26 C 0.5053(3) 0.6536(2) 0.5308(2) 0.0280(7) Uani 1 1 d . .
C33 C 0.2868(3) 0.6251(2) 0.3459(3) 0.0300(7) Uani 1 1 d . .
C108 C 0.4124(3) 0.6086(3) -0.0189(2) 0.0357(8) Uani 1 1 d . .
H10D H 0.432287 0.662055 -0.032221 0.054 Uiso 1 1 calc GR .
H10E H 0.336173 0.588754 -0.036990 0.054 Uiso 1 1 calc GR .
H10F H 0.448887 0.555997 -0.052976 0.054 Uiso 1 1 calc GR .
C25 C 0.4010(3) 0.6667(2) 0.5100(3) 0.0314(7) Uani 1 1 d . .
H25 H 0.353855 0.690554 0.551667 0.038 Uiso 1 1 calc R .
O4 O 0.4273(2) 0.57173(17) 0.10945(16) 0.0295(5) Uani 1 1 d . .
F5 F -0.0054(3) 0.6700(4) 0.0443(2) 0.1108(17) Uani 1 1 d . .
C22 C 0.0662(4) 0.6822(3) -0.0029(3) 0.0462(10) Uani 1 1 d . .
C28 C 0.5551(4) 0.7522(3) 0.7003(3) 0.0456(10) Uani 1 1 d . .
H28 H 0.513302 0.796552 0.693928 0.055 Uiso 1 1 calc R .
C45 C 0.9361(3) 0.6570(4) 0.5321(3) 0.0459(10) Uani 1 1 d . .
C13 C -0.0788(3) 0.9170(3) 0.3525(3) 0.0416(9) Uani 1 1 d . .
H13 H -0.150836 0.925219 0.350044 0.050 Uiso 1 1 calc R .
C37 C 0.0978(3) 0.6073(3) 0.2927(4) 0.0487(11) Uani 1 1 d . .
H37 H 0.028120 0.612433 0.305093 0.058 Uiso 1 1 calc R .
F6 F 0.0911(3) 0.5941(3) -0.0441(4) 0.1222(19) Uani 1 1 d . .
C46 C 0.7389(4) 0.3640(3) 0.2572(3) 0.0431(10) Uani 1 1 d . .
C14 C -0.0321(3) 0.8817(3) 0.4120(3) 0.0414(9) Uani 1 1 d . .
H14 H -0.072346 0.868055 0.450866 0.050 Uiso 1 1 calc R .
C48 C 0.2850(4) 0.9252(3) 0.7500(3) 0.0429(9) Uani 1 1 d . .
H48A H 0.337972 0.889710 0.764971 0.052 Uiso 1 1 calc R .
H48B H 0.246395 0.950964 0.801925 0.052 Uiso 1 1 calc R .
C17 C 0.3473(3) 0.8762(2) 0.1671(2) 0.0223(6) Uani 1 1 d . .
H17 H 0.409389 0.917500 0.203816 0.027 Uiso 1 1 calc R .
C41 C 0.8339(3) 0.5985(3) 0.4686(3) 0.0317(7) Uani 1 1 d . .
C40 C 0.7385(3) 0.6362(2) 0.4863(2) 0.0262(6) Uani 1 1 d . .
H40 H 0.738709 0.696261 0.535220 0.031 Uiso 1 1 calc R .
N4 N 0.5446(2) 0.61848(19) 0.44807(18) 0.0234(5) Uani 1 1 d . .
C35 C 0.2200(3) 0.5680(3) 0.1824(3) 0.0361(8) Uani 1 1 d . .
H35 H 0.230679 0.546789 0.120973 0.043 Uiso 1 1 calc R .
C23 C 0.3907(3) 0.9081(3) 0.0344(3) 0.0370(8) Uani 1 1 d . .
C19 C 0.2270(3) 0.7990(3) 0.0198(2) 0.0312(7) Uani 1 1 d . .
H19 H 0.208180 0.788992 -0.041686 0.037 Uiso 1 1 calc R .
F7 F 0.9606(3) 0.7347(3) 0.5256(5) 0.155(3) Uani 1 1 d . .
F1 F 0.3390(3) 0.9224(3) -0.0334(3) 0.0894(12) Uani 1 1 d . .
C2 C 0.3162(2) 0.8921(2) 0.4496(2) 0.0213(6) Uani 1 1 d . .
H2 H 0.297746 0.911645 0.508557 0.026 Uiso 1 1 calc R .
C10 C 0.1354(2) 0.8888(2) 0.3577(2) 0.0241(6) Uani 1 1 d . .
C31 C 0.6803(4) 0.6217(3) 0.7208(3) 0.0534(13) Uani 1 1 d . .
H31 H 0.722570 0.577864 0.727781 0.064 Uiso 1 1 calc R .
C44 C 0.6418(3) 0.4936(2) 0.3549(2) 0.0263(7) Uani 1 1 d . .
H44 H 0.577434 0.458062 0.317024 0.032 Uiso 1 1 calc R .
C16 C 0.2821(2) 0.8294(2) 0.2037(2) 0.0207(6) Uani 1 1 d . .
C39 C 0.6432(3) 0.5823(2) 0.4293(2) 0.0232(6) Uani 1 1 d . .
N3 N 0.4670(2) 0.60836(19) 0.37655(19) 0.0236(5) Uani 1 1 d . .
C1 C 0.2497(2) 0.8761(2) 0.3684(2) 0.0211(6) Uani 1 1 d . .
C36 C 0.1158(3) 0.5742(3) 0.2033(4) 0.0460(11) Uani 1 1 d . .
H36 H 0.057705 0.555382 0.155096 0.055 Uiso 1 1 calc R .
C9 C 0.5970(2) 0.8382(2) 0.4163(2) 0.0186(6) Uani 1 1 d . .
C47 C 0.7122(4) 0.7792(3) 0.0845(3) 0.0506(12) Uani 1 1 d . .
H47A H 0.639469 0.792594 0.091542 0.061 Uiso 1 1 calc R .
H47B H 0.749826 0.789044 0.144751 0.061 Uiso 1 1 calc R .
C21 C 0.1907(3) 0.7670(2) 0.1492(2) 0.0251(6) Uani 1 1 d . .
H21 H 0.147975 0.735055 0.173750 0.030 Uiso 1 1 calc R .
C43 C 0.7383(3) 0.4590(3) 0.3382(2) 0.0301(7) Uani 1 1 d . .
C11 C 0.0891(3) 0.9268(2) 0.2999(2) 0.0278(7) Uani 1 1 d . .
H11 H 0.130157 0.943434 0.263142 0.033 Uiso 1 1 calc R .
N2 N 0.3097(2) 0.84698(18) 0.29870(17) 0.0197(5) Uani 1 1 d . .
C7 C 0.7278(3) 0.8746(2) 0.5535(2) 0.0252(6) Uani 1 1 d . .
H7 H 0.797742 0.875936 0.579791 0.030 Uiso 1 1 calc R .
C15 C 0.0735(3) 0.8667(3) 0.4139(3) 0.0332(8) Uani 1 1 d . .
H15 H 0.103656 0.841533 0.453119 0.040 Uiso 1 1 calc R .
C5 C 0.5485(3) 0.9082(2) 0.5714(2) 0.0229(6) Uani 1 1 d . .
H5 H 0.497322 0.930900 0.609226 0.028 Uiso 1 1 calc R .
N1 N 0.4124(2) 0.84608(17) 0.33400(17) 0.0185(5) Uani 1 1 d . .
C3 C 0.4169(2) 0.8730(2) 0.4256(2) 0.0187(6) Uani 1 1 d . .
C32 C 0.6280(3) 0.6045(3) 0.6332(3) 0.0371(9) Uani 1 1 d . .
H32 H 0.634530 0.548693 0.581597 0.045 Uiso 1 1 calc R .
C5TJ C 0.4435(3) 0.6384(2) 0.0841(2) 0.0249(6) Uani 1 1 d . .
C42 C 0.8349(3) 0.5104(3) 0.3948(3) 0.0337(8) Uani 1 1 d . .
H42 H 0.899082 0.486071 0.383348 0.040 Uiso 1 1 calc R .
C24 C 0.3799(3) 0.6372(2) 0.4138(2) 0.0269(7) Uani 1 1 d . .
C18 C 0.3187(3) 0.8604(2) 0.0750(2) 0.0265(7) Uani 1 1 d . .
C4 C 0.5215(2) 0.8741(2) 0.4748(2) 0.0190(6) Uani 1 1 d . .
C20 C 0.1633(3) 0.7525(2) 0.0575(2) 0.0307(7) Uani 1 1 d . .
C6 C 0.6522(3) 0.9080(2) 0.6103(2) 0.0247(6) Uani 1 1 d . .
H6 H 0.670807 0.930193 0.674432 0.030 Uiso 1 1 calc R .
C12 C -0.0181(3) 0.9400(3) 0.2968(3) 0.0342(8) Uani 1 1 d . .
H12 H -0.049010 0.964307 0.257139 0.041 Uiso 1 1 calc R .
C8 C 0.7001(2) 0.8389(2) 0.4570(2) 0.0229(6) Uani 1 1 d . .
H8 H 0.751366 0.815214 0.419578 0.027 Uiso 1 1 calc R .
C38 C 0.1835(3) 0.6336(3) 0.3658(3) 0.0415(9) Uani 1 1 d . .
H38 H 0.171587 0.656479 0.427004 0.050 Uiso 1 1 calc R .
C8AS C 0.6942(2) 0.6488(2) 0.2330(2) 0.0218(6) Uani 1 1 d . .
C34 C 0.3072(3) 0.5935(2) 0.2536(3) 0.0280(7) Uani 1 1 d . .
C29 C 0.6070(5) 0.7680(3) 0.7880(3) 0.0629(15) Uani 1 1 d . .
H29 H 0.598966 0.822512 0.840269 0.075 Uiso 1 1 calc R .
C30 C 0.6696(5) 0.7041(4) 0.7978(3) 0.0662(16) Uani 1 1 d . .
H30 H 0.705181 0.715918 0.856551 0.079 Uiso 1 1 calc R .
F9 F 0.9337(3) 0.6775(6) 0.6162(3) 0.194(4) Uani 1 1 d . .
Cl6 Cl 0.1444(2) 0.0395(2) 0.1308(3) 0.1527(12) Uani 1 1 d . .
C49 C 0.0732(7) 0.1317(7) 0.1354(9) 0.149(5) Uani 1 1 d . .
H49 H 0.104406 0.186245 0.131779 0.179 Uiso 1 1 calc R .
Cl5 Cl -0.0518(2) 0.1168(3) 0.1467(3) 0.1841(17) Uani 1 1 d . .
F11A F 0.8310(6) 0.3282(5) 0.2632(6) 0.0586(16) Uani 0.5 1 d . P
F10 F 0.6461(7) 0.3330(6) 0.1945(5) 0.069(2) Uani 0.5 1 d . P
F12 F 0.8103(11) 0.3657(8) 0.2087(10) 0.127(5) Uani 0.5 1 d . P
F10A F 0.6664(8) 0.2975(6) 0.2514(10) 0.098(4) Uani 0.5 1 d . P
F11 F 0.7418(16) 0.2947(6) 0.2808(5) 0.118(5) Uani 0.5 1 d . P
F12A F 0.7331(17) 0.3708(7) 0.1813(5) 0.111(5) Uani 0.5 1 d . P

loop_
_atom_site_aniso_label
_atom_site_aniso_U_11
_atom_site_aniso_U_22
_atom_site_aniso_U_33
_atom_site_aniso_U_23
_atom_site_aniso_U_13
_atom_site_aniso_U_12
Pd1 0.01786(11) 0.01544(11) 0.01696(11) 0.00456(8) 0.00465(8) 0.00244(8)
Pd2 0.02079(12) 0.01679(11) 0.02257(12) 0.00721(9) 0.00053(9) 0.00090(8)
Cl1 0.0785(8) 0.0348(5) 0.0378(5) 0.0133(4) 0.0160(5) 0.0142(5)
O2 0.0269(12) 0.0244(11) 0.0239(11) 0.0106(9) 0.0071(9) 0.0066(9)
F2 0.085(2) 0.069(2) 0.112(3) 0.053(2) 0.073(2) 0.0328(17)
Cl3 0.0354(5) 0.0351(4) 0.0407(5) 0.0125(4) 0.0124(4) 0.0037(4)
F8 0.0352(16) 0.080(2) 0.136(3) 0.040(2) -0.0124(18) 0.0078(15)
O1 0.0215(11) 0.0231(11) 0.0259(11) 0.0079(9) 0.0087(9) 0.0058(9)
O3 0.0313(12) 0.0220(11) 0.0192(10) 0.0056(9) 0.0045(9) 0.0067(9)
F3 0.094(2) 0.0506(16) 0.0550(16) 0.0233(13) 0.0233(16) -0.0188(15)
F4 0.087(3) 0.117(3) 0.090(3) 0.067(2) -0.064(2) -0.048(2)
C109 0.0264(17) 0.0380(19) 0.043(2) 0.0178(16) 0.0111(15) 0.0125(15)
C27 0.045(2) 0.0262(17) 0.0268(16) 0.0131(14) 0.0107(15) -0.0047(15)
Cl4 0.0630(7) 0.0479(6) 0.0529(6) 0.0217(5) -0.0052(5) -0.0138(5)
Cl2 0.1006(10) 0.0455(6) 0.0403(6) 0.0129(5) 0.0288(6) -0.0146(6)
C26 0.0368(18) 0.0202(15) 0.0262(16) 0.0087(12) 0.0110(14) 0.0000(13)
C33 0.0227(16) 0.0221(15) 0.045(2) 0.0140(14) 0.0070(14) 0.0002(12)
C108 0.046(2) 0.0343(19) 0.0200(15) 0.0056(14) -0.0006(15) 0.0147(16)
C25 0.0319(18) 0.0273(17) 0.0343(18) 0.0108(14) 0.0150(15) 0.0010(14)
O4 0.0348(13) 0.0245(11) 0.0229(11) 0.0065(9) -0.0023(10) 0.0038(10)
F5 0.059(2) 0.174(4) 0.061(2) 0.037(2) -0.0216(17) -0.066(2)
C22 0.039(2) 0.050(2) 0.035(2) 0.0102(18) -0.0087(17) -0.0085(19)
C28 0.071(3) 0.032(2) 0.0317(19) 0.0113(16) 0.015(2) -0.0014(19)
C45 0.028(2) 0.056(3) 0.049(2) 0.022(2) -0.0042(17) 0.0043(18)
C13 0.0192(17) 0.049(2) 0.053(2) 0.0192(19) 0.0034(16) 0.0082(16)
C37 0.0203(18) 0.048(2) 0.079(3) 0.030(2) 0.0092(19) 0.0022(17)
F6 0.082(3) 0.050(2) 0.150(4) -0.018(2) -0.040(3) -0.0126(18)
C46 0.059(3) 0.037(2) 0.035(2) 0.0147(17) 0.0124(19) 0.022(2)
C14 0.0228(18) 0.059(3) 0.049(2) 0.029(2) 0.0108(16) 0.0046(17)
C48 0.050(2) 0.041(2) 0.039(2) 0.0193(18) 0.0057(18) 0.0026(18)
C17 0.0224(15) 0.0191(14) 0.0231(14) 0.0068(12) 0.0036(12) 0.0037(11)
C41 0.0288(18) 0.0379(19) 0.0332(18) 0.0209(15) 0.0017(14) 0.0045(15)
C40 0.0288(17) 0.0250(15) 0.0253(15) 0.0126(13) 0.0012(13) 0.0018(13)
N4 0.0243(13) 0.0222(13) 0.0232(13) 0.0100(10) 0.0039(10) 0.0002(10)
C35 0.0318(19) 0.0233(16) 0.048(2) 0.0152(16) -0.0065(16) -0.0027(14)
C23 0.044(2) 0.040(2) 0.0329(18) 0.0204(16) 0.0104(16) 0.0068(17)
C19 0.0365(19) 0.0327(18) 0.0227(15) 0.0104(14) 0.0020(14) 0.0099(15)
F7 0.081(3) 0.073(3) 0.285(7) 0.099(4) -0.107(4) -0.041(2)
F1 0.069(2) 0.153(4) 0.091(2) 0.104(3) -0.0024(18) -0.008(2)
C2 0.0215(15) 0.0212(14) 0.0206(14) 0.0080(11) 0.0057(11) 0.0032(11)
C10 0.0184(14) 0.0235(15) 0.0265(15) 0.0074(12) 0.0033(12) 0.0028(12)
C31 0.082(3) 0.035(2) 0.041(2) 0.0246(19) -0.013(2) -0.015(2)
C44 0.0298(17) 0.0265(16) 0.0237(15) 0.0127(13) 0.0027(13) 0.0022(13)
C16 0.0217(14) 0.0179(13) 0.0204(14) 0.0059(11) 0.0029(11) 0.0059(11)
C39 0.0263(16) 0.0228(15) 0.0243(15) 0.0139(12) 0.0048(12) 0.0033(12)
N3 0.0208(13) 0.0223(13) 0.0274(13) 0.0111(11) 0.0039(11) 0.0002(10)
C1 0.0199(14) 0.0183(14) 0.0247(14) 0.0082(12) 0.0066(12) 0.0027(11)
C36 0.0243(18) 0.034(2) 0.076(3) 0.028(2) -0.0124(19) -0.0071(15)
C9 0.0190(14) 0.0144(13) 0.0195(13) 0.0050(11) 0.0026(11) 0.0005(10)
C47 0.079(3) 0.031(2) 0.042(2) 0.0124(17) 0.029(2) 0.004(2)
C21 0.0251(16) 0.0202(14) 0.0269(15) 0.0080(12) 0.0024(13) 0.0030(12)
C43 0.040(2) 0.0283(17) 0.0267(16) 0.0147(14) 0.0079(14) 0.0106(15)
C11 0.0241(16) 0.0271(16) 0.0289(16) 0.0090(13) 0.0032(13) 0.0051(13)
N2 0.0170(12) 0.0195(12) 0.0206(12) 0.0066(10) 0.0032(10) 0.0025(9)
C7 0.0218(15) 0.0212(15) 0.0274(16) 0.0078(12) -0.0033(12) 0.0018(12)
C15 0.0231(16) 0.041(2) 0.0382(19) 0.0200(16) 0.0065(14) 0.0045(14)
C5 0.0278(16) 0.0197(14) 0.0193(14) 0.0061(11) 0.0061(12) 0.0033(12)
N1 0.0166(12) 0.0175(11) 0.0194(12) 0.0066(9) 0.0022(9) 0.0012(9)
C3 0.0206(14) 0.0142(13) 0.0195(13) 0.0059(11) 0.0034(11) 0.0014(11)
C32 0.056(2) 0.0269(17) 0.0268(17) 0.0145(14) 0.0012(16) -0.0096(16)
C5TJ 0.0252(16) 0.0256(15) 0.0186(14) 0.0041(12) 0.0009(12) 0.0110(12)
C42 0.0340(19) 0.042(2) 0.0368(19) 0.0249(16) 0.0106(15) 0.0158(16)
C24 0.0249(16) 0.0214(15) 0.0361(17) 0.0135(13) 0.0094(14) 0.0004(12)
C18 0.0315(17) 0.0247(15) 0.0255(15) 0.0117(13) 0.0072(13) 0.0089(13)
C4 0.0189(14) 0.0147(13) 0.0218(14) 0.0071(11) 0.0024(11) 0.0001(10)
C20 0.0302(18) 0.0269(16) 0.0250(16) 0.0042(13) -0.0026(13) 0.0014(14)
C6 0.0312(17) 0.0194(14) 0.0196(14) 0.0065(12) 0.0001(12) 0.0010(12)
C12 0.0257(17) 0.0369(19) 0.0363(19) 0.0134(16) -0.0008(14) 0.0078(14)
C8 0.0196(14) 0.0197(14) 0.0253(15) 0.0059(12) 0.0039(12) 0.0024(11)
C38 0.0260(18) 0.039(2) 0.063(3) 0.024(2) 0.0127(18) 0.0030(15)
C8AS 0.0219(15) 0.0264(15) 0.0170(13) 0.0087(12) 0.0039(11) 0.0069(12)
C34 0.0234(16) 0.0192(15) 0.0404(19) 0.0144(14) -0.0007(14) -0.0012(12)
C29 0.113(5) 0.043(2) 0.0232(19) 0.0085(18) 0.012(2) -0.008(3)
C30 0.119(5) 0.043(3) 0.029(2) 0.0190(19) -0.008(3) -0.014(3)
F9 0.052(2) 0.390(10) 0.042(2) 0.022(4) -0.0146(17) -0.067(4)
Cl6 0.151(2) 0.164(2) 0.231(3) 0.148(3) 0.082(2) 0.081(2)
C49 0.081(5) 0.132(8) 0.309(15) 0.145(10) 0.092(8) 0.050(5)
Cl5 0.0993(17) 0.241(4) 0.352(5) 0.236(4) 0.110(3) 0.071(2)
F11A 0.061(4) 0.048(4) 0.058(4) 0.010(3) 0.012(3) 0.036(3)
F10 0.092(6) 0.046(4) 0.038(3) -0.009(3) -0.008(3) 0.021(4)
F12 0.116(9) 0.090(8) 0.114(10) -0.030(7) 0.092(8) -0.009(6)
F10A 0.071(5) 0.035(4) 0.138(11) -0.017(5) 0.049(6) -0.003(4)
F11 0.276(17) 0.038(4) 0.048(4) 0.023(3) 0.018(8) 0.061(8)
F12A 0.253(16) 0.066(6) 0.024(3) 0.018(3) 0.022(7) 0.092(10)

loop_
_atom_type_symbol
_atom_type_description
_atom_type_scat_dispersion_real
_atom_type_scat_dispersion_imag
_atom_type_scat_source
C C 0.0033 0.0016 'International Tables Vol C Tables 4.2.6.8 and 6.1.1.4'
H H 0.0000 0.0000 'International Tables Vol C Tables 4.2.6.8 and 6.1.1.4'
Cl Cl 0.1484 0.1585 'International Tables Vol C Tables 4.2.6.8 and 6.1.1.4'
F F 0.0171 0.0103 'International Tables Vol C Tables 4.2.6.8 and 6.1.1.4'
N N 0.0061 0.0033 'International Tables Vol C Tables 4.2.6.8 and 6.1.1.4'
O O 0.0106 0.0060 'International Tables Vol C Tables 4.2.6.8 and 6.1.1.4'
Pd Pd -0.9988 1.0072 'International Tables Vol C Tables 4.2.6.8 and 6.1.1.4'

loop_
_geom_angle_atom_site_label_1
_geom_angle_atom_site_label_2
_geom_angle_atom_site_label_3
_geom_angle
O1 Pd1 Pd2 85.82(6)
O1 Pd1 O3 88.04(9)
O1 Pd1 N1 171.30(9)
O3 Pd1 Pd2 78.56(6)
C9 Pd1 Pd2 100.83(8)
C9 Pd1 O1 91.11(11)
C9 Pd1 O3 178.99(10)
C9 Pd1 N1 80.34(11)
N1 Pd1 Pd2 97.30(7)
N1 Pd1 O3 100.53(9)
O2 Pd2 Pd1 76.97(6)
O4 Pd2 Pd1 84.33(7)
O4 Pd2 O2 89.67(9)
O4 Pd2 N3 170.96(10)
N3 Pd2 Pd1 98.07(7)
N3 Pd2 O2 99.36(10)
C34 Pd2 Pd1 103.95(9)
C34 Pd2 O2 179.00(11)
C34 Pd2 O4 90.80(13)
C34 Pd2 N3 80.16(13)
C8AS O2 Pd2 128.0(2)
C8AS O1 Pd1 122.0(2)
C5TJ O3 Pd1 126.0(2)
H10A C109 H10B 109.5
H10A C109 H10C 109.5
H10B C109 H10C 109.5
C8AS C109 H10A 109.5
C8AS C109 H10B 109.5
C8AS C109 H10C 109.5
C28 C27 C26 117.9(4)
C32 C27 C26 123.0(3)
C32 C27 C28 119.0(4)
C25 C26 C27 128.7(3)
C25 C26 N4 106.6(3)
N4 C26 C27 124.7(3)
C38 C33 C24 123.9(4)
C38 C33 C34 121.4(4)
C34 C33 C24 114.3(3)
H10D C108 H10E 109.5
H10D C108 H10F 109.5
H10E C108 H10F 109.5
C5TJ C108 H10D 109.5
C5TJ C108 H10E 109.5
C5TJ C108 H10F 109.5
C26 C25 H25 126.8
C26 C25 C24 106.5(3)
C24 C25 H25 126.8
C5TJ O4 Pd2 124.2(2)
F4 C22 F5 109.8(4)
F4 C22 F6 106.0(4)
F4 C22 C20 114.6(4)
F5 C22 F6 101.5(5)
F5 C22 C20 113.1(3)
F6 C22 C20 110.9(4)
C27 C28 H28 120.1
C29 C28 C27 119.8(5)
C29 C28 H28 120.1
F8 C45 C41 113.2(4)
F7 C45 F8 105.0(5)
F7 C45 C41 112.8(4)
F9 C45 F8 104.1(5)
F9 C45 C41 113.0(4)
F9 C45 F7 108.1(6)
C14 C13 H13 120.1
C12 C13 H13 120.1
C12 C13 C14 119.7(3)
C36 C37 H37 119.9
C36 C37 C38 120.2(4)
C38 C37 H37 119.9
F11A C46 C43 112.6(4)
F11A C46 F10 134.3(5)
F10 C46 C43 113.1(4)
F12 C46 C43 113.7(6)
F12 C46 F11A 57.2(8)
F12 C46 F10 103.5(8)
F12 C46 F10A 133.3(7)
F12 C46 F11 111.9(10)
F10A C46 C43 113.0(5)
F10A C46 F11A 103.9(7)
F10A C46 F10 56.8(7)
F11 C46 C43 112.7(5)
F11 C46 F11A 60.3(8)
F11 C46 F10 100.9(8)
F11 C46 F10A 47.1(7)
F12A C46 C43 112.3(5)
F12A C46 F11A 103.3(8)
F12A C46 F10 58.8(8)
F12A C46 F12 48.9(8)
F12A C46 F10A 111.0(10)
F12A C46 F11 135.0(6)
C13 C14 H14 119.8
C15 C14 C13 120.4(4)
C15 C14 H14 119.8
Cl3 C48 H48A 109.5
Cl3 C48 H48B 109.5
Cl4 C48 Cl3 110.9(2)
Cl4 C48 H48A 109.5
Cl4 C48 H48B 109.5
H48A C48 H48B 108.1
C16 C17 H17 120.5
C16 C17 C18 119.1(3)
C18 C17 H17 120.5
C40 C41 C45 117.8(3)
C42 C41 C45 120.9(4)
C42 C41 C40 121.2(3)
C41 C40 H40 120.7
C39 C40 C41 118.5(3)
C39 C40 H40 120.7
C26 N4 C39 129.2(3)
N3 N4 C26 110.1(3)
N3 N4 C39 120.2(3)
C36 C35 H35 120.1
C34 C35 H35 120.1
C34 C35 C36 119.8(4)
F2 C23 F3 104.8(4)
F2 C23 C18 112.8(3)
F3 C23 C18 112.7(3)
F1 C23 F2 106.6(4)
F1 C23 F3 106.5(4)
F1 C23 C18 112.9(3)
C18 C19 H19 120.5
C18 C19 C20 119.0(3)
C20 C19 H19 120.5
C1 C2 H2 126.9
C1 C2 C3 106.2(3)
C3 C2 H2 126.9
C11 C10 C1 124.1(3)
C11 C10 C15 119.0(3)
C15 C10 C1 116.8(3)
C32 C31 H31 120.1
C30 C31 H31 120.1
C30 C31 C32 119.8(5)
C39 C44 H44 120.7
C43 C44 H44 120.7
C43 C44 C39 118.6(3)
C17 C16 N2 119.4(3)
C21 C16 C17 120.7(3)
C21 C16 N2 119.9(3)
C40 C39 N4 119.3(3)
C40 C39 C44 121.4(3)
C44 C39 N4 119.3(3)
N4 N3 Pd2 137.1(2)
C24 N3 Pd2 114.6(2)
C24 N3 N4 106.6(3)
C2 C1 C10 127.1(3)
N2 C1 C2 107.1(3)
N2 C1 C10 125.7(3)
C37 C36 C35 121.4(4)
C37 C36 H36 119.3
C35 C36 H36 119.3
C4 C9 Pd1 114.9(2)
C8 C9 Pd1 126.9(2)
C8 C9 C4 118.1(3)
Cl1 C47 H47A 108.8
Cl1 C47 H47B 108.8
Cl2 C47 Cl1 113.7(2)
Cl2 C47 H47A 108.8
Cl2 C47 H47B 108.8
H47A C47 H47B 107.7
C16 C21 H21 120.4
C16 C21 C20 119.3(3)
C20 C21 H21 120.4
C44 C43 C46 119.5(3)
C44 C43 C42 121.4(3)
C42 C43 C46 119.1(3)
C10 C11 H11 119.8
C12 C11 C10 120.3(3)
C12 C11 H11 119.8
C1 N2 C16 129.7(3)
N1 N2 C16 120.0(2)
N1 N2 C1 109.9(2)
C6 C7 H7 119.7
C6 C7 C8 120.6(3)
C8 C7 H7 119.7
C14 C15 C10 120.5(4)
C14 C15 H15 119.8
C10 C15 H15 119.8
C4 C5 H5 120.2
C6 C5 H5 120.2
C6 C5 C4 119.5(3)
N2 N1 Pd1 136.16(19)
C3 N1 Pd1 114.4(2)
C3 N1 N2 107.0(2)
C2 C3 C4 135.7(3)
N1 C3 C2 109.7(3)
N1 C3 C4 114.6(3)
C27 C32 C31 120.6(4)
C27 C32 H32 119.7
C31 C32 H32 119.7
O3 C5TJ C108 118.0(3)
O3 C5TJ O4 126.7(3)
O4 C5TJ C108 115.3(3)
C41 C42 C43 118.8(3)
C41 C42 H42 120.6
C43 C42 H42 120.6
C25 C24 C33 135.8(3)
N3 C24 C33 113.9(3)
N3 C24 C25 110.2(3)
C17 C18 C23 119.3(3)
C19 C18 C17 121.0(3)
C19 C18 C23 119.7(3)
C9 C4 C3 113.9(3)
C5 C4 C9 121.2(3)
C5 C4 C3 125.0(3)
C19 C20 C22 119.5(3)
C19 C20 C21 120.9(3)
C21 C20 C22 119.5(3)
C7 C6 C5 119.8(3)
C7 C6 H6 120.1
C5 C6 H6 120.1
C13 C12 C11 120.0(4)
C13 C12 H12 120.0
C11 C12 H12 120.0
C9 C8 C7 120.8(3)
C9 C8 H8 119.6
C7 C8 H8 119.6
C33 C38 C37 119.0(4)
C33 C38 H38 120.5
C37 C38 H38 120.5
O2 C8AS O1 126.5(3)
O2 C8AS C109 117.6(3)
O1 C8AS C109 115.9(3)
C33 C34 Pd2 114.2(2)
C35 C34 Pd2 127.8(3)
C35 C34 C33 118.0(3)
C28 C29 H29 119.8
C30 C29 C28 120.5(4)
C30 C29 H29 119.8
C31 C30 H30 119.9
C29 C30 C31 120.3(4)
C29 C30 H30 119.9
Cl6 C49 H49 122.2
Cl5 C49 Cl6 115.5(5)
Cl5 C49 H49 122.2
F12 F11A C46 58.5(5)
F12 F11A F11 110.5(8)
F11 F11A C46 57.5(5)
F10A F10 C46 58.7(5)
F10A F10 F12A 111.0(8)
F12A F10 C46 56.8(5)
F11A F12 C46 64.3(7)
F12A F12 C46 65.2(7)
F12A F12 F11A 125.2(13)
F10 F10A C46 64.5(7)
F11 F10A C46 66.0(8)
F11 F10A F10 125.4(13)
C46 F11 F11A 62.2(6)
F10A F11 C46 66.9(7)
F10A F11 F11A 123.7(11)
C46 F12A F10 64.4(7)
F12 F12A C46 65.9(8)
F12 F12A F10 123.9(13)

loop_
_geom_bond_atom_site_label_1
_geom_bond_atom_site_label_2
_geom_bond_distance
Pd1 Pd2 2.8731(3)
Pd1 O1 2.034(2)
Pd1 O3 2.138(2)
Pd1 C9 1.971(3)
Pd1 N1 2.034(2)
Pd2 O2 2.142(2)
Pd2 O4 2.021(2)
Pd2 N3 2.035(3)
Pd2 C34 1.965(3)
Cl1 C47 1.760(4)
O2 C8AS 1.254(4)
F2 C23 1.319(5)
Cl3 C48 1.762(4)
F8 C45 1.304(5)
O1 C8AS 1.266(4)
O3 C5TJ 1.254(4)
F3 C23 1.321(5)
F4 C22 1.280(5)
C109 H10A 0.9600
C109 H10B 0.9600
C109 H10C 0.9600
C109 C8AS 1.504(4)
C27 C26 1.477(5)
C27 C28 1.397(5)
C27 C32 1.383(6)
Cl4 C48 1.762(4)
Cl2 C47 1.747(4)
C26 C25 1.376(5)
C26 N4 1.380(4)
C33 C24 1.450(5)
C33 C38 1.389(5)
C33 C34 1.415(5)
C108 H10D 0.9600
C108 H10E 0.9600
C108 H10F 0.9600
C108 C5TJ 1.507(4)
C25 H25 0.9300
C25 C24 1.396(5)
O4 C5TJ 1.268(4)
F5 C22 1.301(6)
C22 F6 1.325(6)
C22 C20 1.500(5)
C28 H28 0.9300
C28 C29 1.392(6)
C45 C41 1.502(5)
C45 F7 1.267(6)
C45 F9 1.256(6)
C13 H13 0.9300
C13 C14 1.384(6)
C13 C12 1.381(6)
C37 H37 0.9300
C37 C36 1.361(7)
C37 C38 1.394(6)
C46 C43 1.498(5)
C46 F11A 1.341(7)
C46 F10 1.359(8)
C46 F12 1.268(9)
C46 F10A 1.287(9)
C46 F11 1.279(8)
C46 F12A 1.261(8)
C14 H14 0.9300
C14 C15 1.375(5)
C48 H48A 0.9700
C48 H48B 0.9700
C17 H17 0.9300
C17 C16 1.388(4)
C17 C18 1.390(4)
C41 C40 1.392(5)
C41 C42 1.381(5)
C40 H40 0.9300
C40 C39 1.386(5)
N4 C39 1.424(4)
N4 N3 1.364(4)
C35 H35 0.9300
C35 C36 1.402(6)
C35 C34 1.390(5)
C23 F1 1.310(5)
C23 C18 1.498(5)
C19 H19 0.9300
C19 C18 1.380(5)
C19 C20 1.387(5)
C2 H2 0.9300
C2 C1 1.379(4)
C2 C3 1.395(4)
C10 C1 1.476(4)
C10 C11 1.391(5)
C10 C15 1.391(5)
C31 H31 0.9300
C31 C32 1.387(6)
C31 C30 1.384(7)
C44 H44 0.9300
C44 C39 1.386(4)
C44 C43 1.385(5)
C16 C21 1.380(4)
C16 N2 1.425(4)
N3 C24 1.337(4)
C1 N2 1.367(4)
C36 H36 0.9300
C9 C4 1.403(4)
C9 C8 1.385(4)
C47 H47A 0.9700
C47 H47B 0.9700
C21 H21 0.9300
C21 C20 1.387(5)
C43 C42 1.388(5)
C11 H11 0.9300
C11 C12 1.388(5)
N2 N1 1.360(3)
C7 H7 0.9300
C7 C6 1.381(5)
C7 C8 1.394(4)
C15 H15 0.9300
C5 H5 0.9300
C5 C4 1.398(4)
C5 C6 1.387(5)
N1 C3 1.341(4)
C3 C4 1.454(4)
C32 H32 0.9300
C42 H42 0.9300
C6 H6 0.9300
C12 H12 0.9300
C8 H8 0.9300
C38 H38 0.9300
C29 H29 0.9300
C29 C30 1.362(8)
C30 H30 0.9300
Cl6 C49 1.727(8)
C49 H49 0.9300
C49 Cl5 1.626(8)
F11A F12 1.251(18)
F11A F11 1.317(16)
F10 F10A 1.261(15)
F10 F12A 1.288(16)
F12 F12A 1.046(14)
F10A F11 1.026(13)
